data_7013769
loop_
_publ_author_name
'Meyer, Wolfgang H.'
'Deetlefs, Maggel'
'Pohlmann, Michael'
'Scholz, Roland'
'Esterhuysen, Matthias W.'
'Julius, Gerrit R.'
'Raubenheimer, Helgard G.'

_publ_section_title
;
 Preparation and characterisation of palladium, platinum and manganese
 di(organo)carbene complexes from quinolinone and quinolinium
 precursors.
;
_journal_issue 3
_journal_name_full 'Dalton transactions (Cambridge, England : 2003)'
_journal_page_first 413
_journal_page_last 420
_journal_paper_doi 10.1039/b314217p
_journal_year 2004
_chemical_formula_moiety 'C47 H41 Cl N O P2 Pd, B F4, 2(C H2 Cl2)'
_chemical_formula_sum 'C49 H45 B Cl5 F4 N O P2 Pd'
_chemical_formula_weight 1096.26
_chemical_name_common
;Chloro(2-methoxy-N-methylquinolin-4-
yl)bis(triphenylphosphine) palladium(ii)
;
_chemical_name_systematic
;
Chloro(2-methoxy-N-methylquinolin-4-yl)bis(triphenylphosphine)
palladium(II)
;
_space_group_IT_number 57
_symmetry_cell_setting orthorhombic
_symmetry_space_group_name_Hall '-P 2c 2b'
_symmetry_space_group_name_H-M 'P b c m'
_atom_sites_solution_hydrogens geom
_atom_sites_solution_primary direct
_atom_sites_solution_secondary difmap
_audit_creation_method SHELXL-97
_cell_angle_alpha 90.000(10)
_cell_angle_beta 90.000(10)
_cell_angle_gamma 90.000(10)
_cell_formula_units_Z 4
_cell_length_a 10.9730(10)
_cell_length_b 20.0540(10)
_cell_length_c 22.5900(10)
_cell_measurement_reflns_used 200
_cell_measurement_temperature 175(2)
_cell_measurement_theta_max 22.0
_cell_measurement_theta_min 1.98
_cell_volume 4971.0(6)
_computing_cell_refinement 'DENZO-SMN (Otwinowski & Minor, 1997)'
_computing_data_collection 'COLLECT (Nonius, 1999) '
_computing_data_reduction DENZO-SMN
_computing_molecular_graphics 'ORTEP FOR WINDOWS (Faruggia, 1997)'
_computing_publication_material 'SHELXL-97 (Sheldrick, 1997)'
_computing_structure_refinement 'SHELXL-97 (Sheldrick, 1997)'
_computing_structure_solution 'SHELXS (Sheldrick, 1997)'
_diffrn_ambient_temperature 175(2)
_diffrn_measured_fraction_theta_full 0.999
_diffrn_measured_fraction_theta_max 0.999
_diffrn_measurement_device_type 'Nonius KappaCCD'
_diffrn_measurement_method '\f and \w to fill Ewald sphere'
_diffrn_radiation_monochromator graphite
_diffrn_radiation_source 'fine-focus sealed tube'
_diffrn_radiation_type MoK\a
_diffrn_radiation_wavelength 0.71073
_diffrn_reflns_av_R_equivalents 0.0526
_diffrn_reflns_av_sigmaI/netI 0.0226
_diffrn_reflns_limit_h_max 13
_diffrn_reflns_limit_h_min -13
_diffrn_reflns_limit_k_max 24
_diffrn_reflns_limit_k_min -24
_diffrn_reflns_limit_l_max 27
_diffrn_reflns_limit_l_min -27
_diffrn_reflns_number 53664
_diffrn_reflns_theta_full 26.00
_diffrn_reflns_theta_max 26.00
_diffrn_reflns_theta_min 2.12
_exptl_absorpt_coefficient_mu 0.759
_exptl_absorpt_correction_T_max 0.8389
_exptl_absorpt_correction_T_min 0.7989
_exptl_absorpt_correction_type empirical
_exptl_absorpt_process_details '(Spek, 1998)'
_exptl_crystal_colour colourless
_exptl_crystal_density_diffrn 1.465
_exptl_crystal_density_method 'not measured'
_exptl_crystal_description prism
_exptl_crystal_F_000 2224
_exptl_crystal_size_max 0.31
_exptl_crystal_size_mid 0.28
_exptl_crystal_size_min 0.24
_refine_diff_density_max 1.166
_refine_diff_density_min -0.603
_refine_diff_density_rms 0.084
_refine_ls_extinction_method none
_refine_ls_goodness_of_fit_ref 1.083
_refine_ls_hydrogen_treatment mixed
_refine_ls_matrix_type full
_refine_ls_number_parameters 355
_refine_ls_number_reflns 5023
_refine_ls_number_restraints 0
_refine_ls_restrained_S_all 1.083
_refine_ls_R_factor_all 0.0423
_refine_ls_R_factor_gt 0.0332
_refine_ls_shift/su_max 0.001
_refine_ls_shift/su_mean 0.000
_refine_ls_structure_factor_coef Fsqd
_refine_ls_weighting_details 'calc w=1/[\s^2^(Fo^2^)+(0.0457P)^2^+5.9941P] where P=(Fo^2^+2Fc^2^)/3'
_refine_ls_weighting_scheme calc
_refine_ls_wR_factor_gt 0.0916
_refine_ls_wR_factor_ref 0.0970
_reflns_number_gt 4330
_reflns_number_total 5023
_reflns_threshold_expression >2sigma(I)
_cod_data_source_file b314217p.txt
_cod_data_source_block 5
_cod_depositor_comments
;
The following automatic conversions were performed:
'_symmetry_cell_setting' value 'Orthorhombic' changed to 'orthorhombic'
according to '/home/saulius/struct/CIF-dictionaries/cif_core.dic'
dictionary named 'cif_core.dic' version 2.4.1 from 2010-06-29.

Automatic conversion script
Id: cif_fix_enum 1527 2010-12-29 10:47:43Z saulius 
;
_cod_original_sg_symbol_H-M Pbcm
_cod_database_code 7013769

loop_
_symmetry_equiv_pos_as_xyz
'x, y, z'
'-x, -y, z+1/2'
'-x, y+1/2, -z+1/2'
'x, -y+1/2, -z'
'-x, -y, -z'
'x, y, -z-1/2'
'x, -y-1/2, z-1/2'
'-x, y-1/2, z'

loop_
_atom_site_label
_atom_site_type_symbol
_atom_site_fract_x
_atom_site_fract_y
_atom_site_fract_z
_atom_site_U_iso_or_equiv
_atom_site_adp_type
_atom_site_occupancy
_atom_site_symmetry_multiplicity
_atom_site_calc_flag
_atom_site_refinement_flags
_atom_site_disorder_assembly
_atom_site_disorder_group
C21 C 0.9061(5) 0.1345(2) 0.3784(2) 0.0774(13) Uani 1 1 d . . .
Cl1A Cl 0.9256(4) 0.0599(4) 0.4147(4) 0.0804(16) Uani 0.53(3) 1 d P A 1
Cl2A Cl 0.9409(13) 0.2036(4) 0.4164(7) 0.144(3) Uani 0.53(3) 1 d P A 1
Cl1B Cl 0.964(3) 0.0656(6) 0.4163(5) 0.131(4) Uani 0.47(3) 1 d P A 2
Cl2B Cl 0.9213(5) 0.2040(3) 0.4294(4) 0.075(2) Uani 0.47(3) 1 d P A 2
H21A H 0.959(4) 0.140(2) 0.346(2) 0.094(16) Uiso 1 1 d . . .
H21B H 0.808(6) 0.130(3) 0.364(3) 0.14(2) Uiso 1 1 d . . .
B1 B 0.1412 0.1728 0.2500 0.0588(15) Uani 1 2 d S . 2
F1 F 0.0236(2) 0.15259(13) 0.2500 0.0500(6) Uani 1 2 d S . 2
F2 F 0.2252(3) 0.12394(16) 0.2500 0.0768(10) Uani 1 2 d S . 2
F3 F 0.1617(3) 0.2155(2) 0.29529(19) 0.1568(18) Uani 1 1 d . . 2
C1 C 0.7060(4) 0.31464(18) 0.2500 0.0307(8) Uani 1 2 d S . 2
C2 C 0.6910(4) 0.2447(2) 0.2500 0.0421(10) Uani 1 2 d S . 2
H2 H 0.7601 0.2162 0.2500 0.051 Uiso 1 2 calc SR . 2
C3 C 0.5767(5) 0.2185(2) 0.2500 0.0511(11) Uani 1 2 d S . 2
H3 H 0.5674 0.1714 0.2500 0.061 Uiso 1 2 calc SR . 2
C4 C 0.4716(4) 0.2588(2) 0.2500 0.0452(10) Uani 1 2 d S . 2
H4 H 0.3926 0.2394 0.2500 0.054 Uiso 1 2 calc SR . 2
C5 C 0.4859(4) 0.3266(2) 0.2500 0.0336(8) Uani 1 2 d S . 2
H5 H 0.4156 0.3543 0.2500 0.040 Uiso 1 2 calc SR . 2
C6 C 0.6025(3) 0.35645(17) 0.2500 0.0263(7) Uani 1 2 d S . 2
C7 C 0.6177(3) 0.42730(17) 0.2500 0.0241(7) Uani 1 2 d S . 2
C8 C 0.7342(3) 0.45246(17) 0.2500 0.0257(7) Uani 1 2 d S . 2
H8 H 0.7463 0.4994 0.2500 0.031 Uiso 1 2 calc SR . 2
C9 C 0.8351(3) 0.40979(19) 0.2500 0.0295(8) Uani 1 2 d S . 2
C10 C 0.9731(4) 0.5010(3) 0.2500 0.0557(14) Uani 1 2 d S . 2
C11 C 0.9301(5) 0.2992(3) 0.2500 0.0514(12) Uani 1 2 d S . 2
C111 C 0.3483(2) 0.44417(13) 0.11232(11) 0.0301(5) Uani 1 1 d . . 2
C112 C 0.2508(3) 0.42296(17) 0.14641(13) 0.0469(8) Uani 1 1 d . . 2
H112 H 0.2473 0.4340 0.1873 0.056 Uiso 1 1 calc R . 2
C113 C 0.1579(3) 0.3855(2) 0.12079(16) 0.0659(11) Uani 1 1 d . . 2
H113 H 0.0914 0.3706 0.1443 0.079 Uiso 1 1 calc R . 2
C114 C 0.1619(3) 0.36988(19) 0.06174(16) 0.0583(9) Uani 1 1 d . . 2
H114 H 0.0986 0.3440 0.0445 0.070 Uiso 1 1 calc R . 2
C115 C 0.2578(3) 0.39166(17) 0.02719(14) 0.0478(8) Uani 1 1 d . . 2
H115 H 0.2597 0.3814 -0.0139 0.057 Uiso 1 1 calc R . 2
C116 C 0.3510(3) 0.42842(15) 0.05236(12) 0.0384(6) Uani 1 1 d . . 2
H116 H 0.4172 0.4430 0.0286 0.046 Uiso 1 1 calc R . 2
C121 C 0.4845(2) 0.57131(13) 0.11798(11) 0.0296(5) Uani 1 1 d . . 2
C122 C 0.5730(3) 0.61322(14) 0.14187(12) 0.0369(6) Uani 1 1 d . . 2
H122 H 0.6220 0.5979 0.1737 0.044 Uiso 1 1 calc R . 2
C123 C 0.5906(3) 0.67698(15) 0.11986(13) 0.0437(7) Uani 1 1 d . . 2
H123 H 0.6535 0.7045 0.1354 0.052 Uiso 1 1 calc R . 2
C124 C 0.5158(3) 0.70028(15) 0.07511(13) 0.0450(7) Uani 1 1 d . . 2
H124 H 0.5270 0.7440 0.0599 0.054 Uiso 1 1 calc R . 2
C125 C 0.4252(3) 0.66016(15) 0.05259(13) 0.0455(7) Uani 1 1 d . . 2
H125 H 0.3726 0.6769 0.0227 0.055 Uiso 1 1 calc R . 2
C126 C 0.4098(3) 0.59543(14) 0.07310(12) 0.0366(6) Uani 1 1 d . . 2
H126 H 0.3485 0.5677 0.0565 0.044 Uiso 1 1 calc R . 2
C131 C 0.6061(2) 0.44407(13) 0.11290(10) 0.0278(5) Uani 1 1 d . . 2
C132 C 0.6063(2) 0.37444(14) 0.11288(11) 0.0324(6) Uani 1 1 d . . 2
H132 H 0.5358 0.3511 0.1258 0.039 Uiso 1 1 calc R . 2
C133 C 0.7076(3) 0.33892(16) 0.09430(13) 0.0406(7) Uani 1 1 d . . 2
H133 H 0.7071 0.2916 0.0954 0.049 Uiso 1 1 calc R . 2
C134 C 0.8090(3) 0.37251(18) 0.07426(16) 0.0530(9) Uani 1 1 d . . 2
H134 H 0.8788 0.3483 0.0617 0.064 Uiso 1 1 calc R . 2
C135 C 0.8092(3) 0.44101(19) 0.07248(17) 0.0565(9) Uani 1 1 d . . 2
H135 H 0.8784 0.4639 0.0575 0.068 Uiso 1 1 calc R . 2
C136 C 0.7092(3) 0.47700(15) 0.09232(14) 0.0407(7) Uani 1 1 d . . 2
H136 H 0.7112 0.5244 0.0918 0.049 Uiso 1 1 calc R . 2
O O 0.9500(2) 0.42962(15) 0.2500 0.0432(7) Uani 1 2 d S . 2
N N 0.8210(3) 0.34296(15) 0.2500 0.0311(7) Uani 1 2 d S . 2
Pd Pd 0.47325(2) 0.487012(13) 0.2500 0.02176(9) Uani 1 2 d S . 2
P1 P 0.47659(5) 0.48675(3) 0.14663(3) 0.02482(15) Uani 1 1 d . . 2
Cl Cl 0.29800(8) 0.55694(5) 0.2500 0.0343(2) Uani 1 2 d S . 2
H10A H 1.052(6) 0.505(3) 0.2500 0.061(16) Uiso 1 2 d S B 2
H10B H 0.939(4) 0.525(2) 0.2169(19) 0.073(13) Uiso 1 1 d . C 2
H11A H 1.001(5) 0.324(3) 0.2500 0.057(15) Uiso 1 2 d S D 2
H11B H 0.918(4) 0.272(2) 0.2204(18) 0.073(13) Uiso 1 1 d . E 2

loop_
_atom_site_aniso_label
_atom_site_aniso_U_11
_atom_site_aniso_U_22
_atom_site_aniso_U_33
_atom_site_aniso_U_23
_atom_site_aniso_U_13
_atom_site_aniso_U_12
C21 0.090(3) 0.080(3) 0.062(3) 0.014(2) 0.015(2) 0.013(3)
Cl1A 0.061(3) 0.0575(17) 0.122(3) 0.0061(18) 0.003(2) 0.0111(15)
Cl2A 0.226(8) 0.066(3) 0.139(5) -0.013(3) 0.058(5) 0.015(3)
Cl1B 0.193(10) 0.071(4) 0.130(5) 0.014(3) -0.041(6) 0.051(5)
Cl2B 0.081(4) 0.057(2) 0.086(3) 0.0051(17) 0.011(2) 0.0228(14)
B1 0.035(3) 0.054(3) 0.087(4) 0.000 0.000 0.008(2)
F1 0.0364(14) 0.0467(15) 0.0669(17) 0.000 0.000 0.0022(11)
F2 0.0493(17) 0.067(2) 0.114(3) 0.000 0.000 0.0215(15)
F3 0.0760(19) 0.154(3) 0.240(4) -0.119(3) -0.055(2) 0.029(2)
C1 0.040(2) 0.0259(18) 0.0267(17) 0.000 0.000 0.0027(15)
C2 0.058(3) 0.0231(19) 0.046(2) 0.000 0.000 0.0072(18)
C3 0.071(3) 0.022(2) 0.060(3) 0.000 0.000 -0.006(2)
C4 0.053(3) 0.033(2) 0.049(3) 0.000 0.000 -0.0131(19)
C5 0.039(2) 0.031(2) 0.0311(18) 0.000 0.000 -0.0046(16)
C6 0.0307(18) 0.0276(18) 0.0208(16) 0.000 0.000 0.0003(14)
C7 0.0259(17) 0.0254(17) 0.0208(15) 0.000 0.000 0.0020(13)
C8 0.0261(17) 0.0237(18) 0.0273(17) 0.000 0.000 0.0004(14)
C9 0.0262(18) 0.034(2) 0.0279(17) 0.000 0.000 0.0020(15)
C10 0.026(2) 0.048(3) 0.094(4) 0.000 0.000 -0.007(2)
C11 0.042(3) 0.040(3) 0.071(4) 0.000 0.000 0.019(2)
C111 0.0251(12) 0.0347(14) 0.0306(13) -0.0006(10) -0.0027(10) -0.0008(10)
C112 0.0376(16) 0.069(2) 0.0346(15) -0.0069(14) 0.0024(12) -0.0171(15)
C113 0.0443(19) 0.100(3) 0.053(2) -0.012(2) 0.0076(16) -0.037(2)
C114 0.0411(18) 0.078(2) 0.055(2) -0.0181(18) -0.0051(15) -0.0255(17)
C115 0.0425(17) 0.064(2) 0.0370(16) -0.0147(14) -0.0038(13) -0.0066(15)
C116 0.0304(14) 0.0533(18) 0.0316(14) -0.0041(12) 0.0004(11) -0.0046(12)
C121 0.0297(13) 0.0337(14) 0.0254(12) 0.0016(10) 0.0016(10) 0.0023(10)
C122 0.0409(15) 0.0357(15) 0.0341(14) 0.0016(11) -0.0054(12) -0.0025(12)
C123 0.0542(18) 0.0367(16) 0.0401(15) -0.0013(12) 0.0017(14) -0.0063(14)
C124 0.065(2) 0.0332(16) 0.0368(15) 0.0064(12) 0.0083(14) 0.0047(14)
C125 0.0593(19) 0.0461(17) 0.0310(15) 0.0079(13) -0.0042(14) 0.0110(15)
C126 0.0382(15) 0.0419(16) 0.0298(13) 0.0003(11) -0.0043(11) 0.0038(12)
C131 0.0223(12) 0.0385(14) 0.0225(11) -0.0019(10) 0.0002(9) 0.0002(10)
C132 0.0300(13) 0.0403(15) 0.0267(12) -0.0027(11) 0.0020(10) -0.0009(11)
C133 0.0396(16) 0.0435(16) 0.0386(15) -0.0061(13) -0.0008(12) 0.0063(13)
C134 0.0306(15) 0.066(2) 0.063(2) -0.0151(17) 0.0077(14) 0.0093(15)
C135 0.0295(15) 0.065(2) 0.075(2) -0.0077(18) 0.0176(16) -0.0066(15)
C136 0.0323(15) 0.0435(17) 0.0462(16) -0.0019(13) 0.0078(13) -0.0047(12)
O 0.0227(13) 0.0429(17) 0.0641(19) 0.000 0.000 0.0039(12)
N 0.0326(16) 0.0303(17) 0.0304(15) 0.000 0.000 0.0108(13)
Pd 0.01866(15) 0.02426(15) 0.02237(14) 0.000 0.000 0.00074(10)
P1 0.0212(3) 0.0301(3) 0.0232(3) 0.0006(2) -0.0004(2) -0.0004(2)
Cl 0.0241(4) 0.0348(5) 0.0439(5) 0.000 0.000 0.0065(3)

loop_
_atom_type_symbol
_atom_type_description
_atom_type_scat_dispersion_real
_atom_type_scat_dispersion_imag
_atom_type_scat_source
C C 0.0033 0.0016 'International Tables Vol C Tables 4.2.6.8 and 6.1.1.4'
H H 0.0000 0.0000 'International Tables Vol C Tables 4.2.6.8 and 6.1.1.4'
O O 0.0106 0.0060 'International Tables Vol C Tables 4.2.6.8 and 6.1.1.4'
N N 0.0061 0.0033 'International Tables Vol C Tables 4.2.6.8 and 6.1.1.4'
Pd Pd -0.9988 1.0072 'International Tables Vol C Tables 4.2.6.8 and 6.1.1.4'
P P 0.1023 0.0942 'International Tables Vol C Tables 4.2.6.8 and 6.1.1.4'
B B 0.0013 0.0007 'International Tables Vol C Tables 4.2.6.8 and 6.1.1.4'
F F 0.0171 0.0103 'International Tables Vol C Tables 4.2.6.8 and 6.1.1.4'
Cl Cl 0.1484 0.1585 'International Tables Vol C Tables 4.2.6.8 and 6.1.1.4'

loop_
_geom_angle_atom_site_label_1
_geom_angle_atom_site_label_2
_geom_angle_atom_site_label_3
_geom_angle
_geom_angle_site_symmetry_1
_geom_angle_site_symmetry_3
_geom_angle_publ_flag
Cl2A C21 Cl1A 116.6(6) . . ?
Cl2A C21 Cl1B 108.7(8) . . ?
Cl1A C21 Cl1B 14.6(9) . . ?
Cl2A C21 Cl2B 11.1(6) . . ?
Cl1A C21 Cl2B 110.7(5) . . ?
Cl1B C21 Cl2B 105.2(6) . . ?
Cl2A C21 H21A 100(3) . . ?
Cl1A C21 H21A 113(3) . . ?
Cl1B C21 H21A 104(3) . . ?
Cl2B C21 H21A 111(3) . . ?
Cl2A C21 H21B 116(3) . . ?
Cl1A C21 H21B 101(3) . . ?
Cl1B C21 H21B 115(3) . . ?
Cl2B C21 H21B 110(3) . . ?
H21A C21 H21B 111(4) . . ?
F2 B1 F1 115.86(19) . . ?
F2 B1 F3 110.30(17) . 6_556 ?
F1 B1 F3 110.38(17) . 6_556 ?
F2 B1 F3 110.30(17) . . ?
F1 B1 F3 110.38(17) . . ?
F3 B1 F3 98.2(4) 6_556 . ?
N C1 C6 119.3(3) . . ?
N C1 C2 120.9(4) . . ?
C6 C1 C2 119.8(4) . . ?
C3 C2 C1 119.4(4) . . ?
C3 C2 H2 120.3 . . ?
C1 C2 H2 120.3 . . ?
C2 C3 C4 122.2(4) . . ?
C2 C3 H3 118.9 . . ?
C4 C3 H3 118.9 . . ?
C5 C4 C3 118.5(4) . . ?
C5 C4 H4 120.8 . . ?
C3 C4 H4 120.8 . . ?
C4 C5 C6 121.6(4) . . ?
C4 C5 H5 119.2 . . ?
C6 C5 H5 119.2 . . ?
C1 C6 C5 118.5(3) . . ?
C1 C6 C7 119.8(3) . . ?
C5 C6 C7 121.7(3) . . ?
C8 C7 C6 118.2(3) . . ?
C8 C7 Pd 121.4(3) . . ?
C6 C7 Pd 120.4(3) . . ?
C7 C8 C9 120.8(3) . . ?
C7 C8 H8 119.6 . . ?
C9 C8 H8 119.6 . . ?
O C9 N 114.1(3) . . ?
O C9 C8 124.8(3) . . ?
N C9 C8 121.1(3) . . ?
O C10 H10A 105(4) . . ?
O C10 H10B 115(3) . . ?
H10A C10 H10B 110(3) . . ?
N C11 H11A 111(3) . . ?
N C11 H11B 104(3) . . ?
H11A C11 H11B 117(3) . . ?
C112 C111 C116 119.2(2) . . ?
C112 C111 P1 120.3(2) . . ?
C116 C111 P1 120.3(2) . . ?
C111 C112 C113 120.0(3) . . ?
C111 C112 H112 120.0 . . ?
C113 C112 H112 120.0 . . ?
C114 C113 C112 120.3(3) . . ?
C114 C113 H113 119.9 . . ?
C112 C113 H113 119.9 . . ?
C113 C114 C115 120.2(3) . . ?
C113 C114 H114 119.9 . . ?
C115 C114 H114 119.9 . . ?
C114 C115 C116 120.0(3) . . ?
C114 C115 H115 120.0 . . ?
C116 C115 H115 120.0 . . ?
C115 C116 C111 120.4(3) . . ?
C115 C116 H116 119.8 . . ?
C111 C116 H116 119.8 . . ?
C126 C121 C122 118.9(3) . . ?
C126 C121 P1 123.8(2) . . ?
C122 C121 P1 117.3(2) . . ?
C123 C122 C121 121.0(3) . . ?
C123 C122 H122 119.5 . . ?
C121 C122 H122 119.5 . . ?
C124 C123 C122 119.4(3) . . ?
C124 C123 H123 120.3 . . ?
C122 C123 H123 120.3 . . ?
C125 C124 C123 120.1(3) . . ?
C125 C124 H124 120.0 . . ?
C123 C124 H124 120.0 . . ?
C124 C125 C126 120.7(3) . . ?
C124 C125 H125 119.6 . . ?
C126 C125 H125 119.6 . . ?
C125 C126 C121 119.8(3) . . ?
C125 C126 H126 120.1 . . ?
C121 C126 H126 120.1 . . ?
C136 C131 C132 118.3(2) . . ?
C136 C131 P1 123.4(2) . . ?
C132 C131 P1 118.03(19) . . ?
C133 C132 C131 121.0(3) . . ?
C133 C132 H132 119.5 . . ?
C131 C132 H132 119.5 . . ?
C134 C133 C132 119.8(3) . . ?
C134 C133 H133 120.1 . . ?
C132 C133 H133 120.1 . . ?
C135 C134 C133 120.0(3) . . ?
C135 C134 H134 120.0 . . ?
C133 C134 H134 120.0 . . ?
C134 C135 C136 120.6(3) . . ?
C134 C135 H135 119.7 . . ?
C136 C135 H135 119.7 . . ?
C135 C136 C131 120.3(3) . . ?
C135 C136 H136 119.9 . . ?
C131 C136 H136 119.9 . . ?
C9 O C10 117.5(3) . . ?
C9 N C1 120.8(3) . . ?
C9 N C11 119.7(4) . . ?
C1 N C11 119.5(4) . . ?
C7 Pd P1 89.204(19) . . ?
C7 Pd P1 89.204(19) . 6_556 ?
P1 Pd P1 178.18(3) . 6_556 ?
C7 Pd Cl 179.03(10) . . ?
P1 Pd Cl 90.803(19) . . ?
P1 Pd Cl 90.803(19) 6_556 . ?
C121 P1 C111 108.86(12) . . ?
C121 P1 C131 104.58(12) . . ?
C111 P1 C131 101.79(12) . . ?
C121 P1 Pd 110.77(9) . . ?
C111 P1 Pd 114.51(9) . . ?
C131 P1 Pd 115.51(8) . . ?

loop_
_geom_bond_atom_site_label_1
_geom_bond_atom_site_label_2
_geom_bond_distance
_geom_bond_site_symmetry_2
_geom_bond_publ_flag
C21 Cl2A 1.674(11) . ?
C21 Cl1A 1.719(9) . ?
C21 Cl1B 1.747(10) . ?
C21 Cl2B 1.816(10) . ?
C21 H21A 0.95(5) . ?
C21 H21B 1.13(7) . ?
B1 F2 1.346(3) . ?
B1 F1 1.352(2) . ?
B1 F3 1.353(3) 6_556 ?
B1 F3 1.353(3) . ?
C1 N 1.384(5) . ?
C1 C6 1.411(5) . ?
C1 C2 1.412(5) . ?
C2 C3 1.360(7) . ?
C2 H2 0.9500 . ?
C3 C4 1.408(7) . ?
C3 H3 0.9500 . ?
C4 C5 1.369(6) . ?
C4 H4 0.9500 . ?
C5 C6 1.413(5) . ?
C5 H5 0.9500 . ?
C6 C7 1.430(5) . ?
C7 C8 1.374(5) . ?
C7 Pd 1.986(3) . ?
C8 C9 1.400(5) . ?
C8 H8 0.9500 . ?
C9 O 1.322(4) . ?
C9 N 1.349(5) . ?
C10 O 1.455(6) . ?
C10 H10A 0.87(6) . ?
C10 H10B 0.97(4) . ?
C11 N 1.484(5) . ?
C11 H11A 0.92(6) . ?
C11 H11B 0.87(4) . ?
C111 C112 1.386(4) . ?
C111 C116 1.391(4) . ?
C111 P1 1.819(3) . ?
C112 C113 1.393(4) . ?
C112 H112 0.9500 . ?
C113 C114 1.371(5) . ?
C113 H113 0.9500 . ?
C114 C115 1.381(5) . ?
C114 H114 0.9500 . ?
C115 C116 1.383(4) . ?
C115 H115 0.9500 . ?
C116 H116 0.9500 . ?
C121 C126 1.390(4) . ?
C121 C122 1.393(4) . ?
C121 P1 1.817(3) . ?
C122 C123 1.385(4) . ?
C122 H122 0.9500 . ?
C123 C124 1.383(4) . ?
C123 H123 0.9500 . ?
C124 C125 1.376(5) . ?
C124 H124 0.9500 . ?
C125 C126 1.389(4) . ?
C125 H125 0.9500 . ?
C126 H126 0.9500 . ?
C131 C136 1.390(4) . ?
C131 C132 1.396(4) . ?
C131 P1 1.826(2) . ?
C132 C133 1.385(4) . ?
C132 H132 0.9500 . ?
C133 C134 1.377(5) . ?
C133 H133 0.9500 . ?
C134 C135 1.374(5) . ?
C134 H134 0.9500 . ?
C135 C136 1.387(4) . ?
C135 H135 0.9500 . ?
C136 H136 0.9500 . ?
Pd P1 2.3354(6) . ?
Pd P1 2.3354(6) 6_556 ?
Pd Cl 2.3800(9) . ?
